data_2023194
loop_
_publ_author_name
'Abu-Zaied, Mamdouh A.'
'Nawwar, Galal A.'
'Elgemeie, Galal H.'
'Jones, Peter G.'

_publ_section_title
;
 Crystal structures of four thioglycosides involving carbamimidothioate
 groups
;
_journal_coeditor_code YZ2056
_journal_issue 8
_journal_name_full 'Acta Crystallographica Section E Crystallographic Communications'
_journal_paper_doi 10.1107/S2056989024006455
_journal_volume 80
_journal_year 2024
_chemical_absolute_configuration ad
_chemical_formula_iupac 'C23 H27 N3 O9 S'
_chemical_formula_moiety 'C23 H27 N3 O9 S'
_chemical_formula_sum 'C23 H27 N3 O9 S'
_chemical_formula_weight 521.53
_chemical_name_systematic
;
2',3',4',6'-Tetra-<i>O</i>-acetyl-\b-<i>D</i>-galactopyranosyl
<i>N</i>'-cyano-<i>N</i>-<i>p</i>-tolylcarbamimidothioate
;
_space_group_crystal_system orthorhombic
_space_group_IT_number 19
_space_group_name_Hall 'P 2ac 2ab'
_space_group_name_H-M_alt 'P 21 21 21'
_atom_sites_solution_hydrogens mixed
_atom_sites_solution_primary dual
_audit_creation_method <i>SHELXL-2019/3</i>
_cell_angle_alpha 90
_cell_angle_beta 90
_cell_angle_gamma 90
_cell_formula_units_Z 4
_cell_length_a 7.42044(17)
_cell_length_b 14.9634(4)
_cell_length_c 22.7580(5)
_cell_measurement_reflns_used 63582
_cell_measurement_temperature 100(2)
_cell_measurement_theta_max 38.4180
_cell_measurement_theta_min 2.2620
_cell_volume 2526.93(10)
_computing_cell_refinement
;
CrysAlisPro 1.171.42.100a (Rigaku OD, 2023)
;
_computing_data_collection
;
CrysAlisPro 1.171.42.100a (Rigaku OD, 2023)
;
_computing_data_reduction
;
CrysAlisPro 1.171.42.100a (Rigaku OD, 2023)
;
_computing_molecular_graphics
;
XP, Version 5.1 (Bruker, 1998)
;
_computing_publication_material
;
<i>SHELXL2019/3</i> (Sheldrick, 2015b)
;
_computing_structure_refinement
;
<i>SHELXL2019/3</i> (Sheldrick, 2015b)
;
_computing_structure_solution
;
<i>SHELXT</i> (Sheldrick, 2015a)
;
_diffrn_ambient_temperature 99.9(9)
_diffrn_detector 'Hybrid Pixel Array Detector'
_diffrn_detector_area_resol_mean 10.0000
_diffrn_measured_fraction_theta_full 0.999
_diffrn_measured_fraction_theta_max 0.999
_diffrn_measurement_device 'four-circle diffractometer'
_diffrn_measurement_device_type 'XtaLAB Synergy'
_diffrn_measurement_method '\w scans'
_diffrn_radiation_monochromator mirror
_diffrn_radiation_probe x-ray
_diffrn_radiation_type 'Mo K\a'
_diffrn_radiation_wavelength 0.71073
_diffrn_reflns_av_R_equivalents 0.0849
_diffrn_reflns_av_unetI/netI 0.0329
_diffrn_reflns_limit_h_max 12
_diffrn_reflns_limit_h_min -12
_diffrn_reflns_limit_k_max 24
_diffrn_reflns_limit_k_min -24
_diffrn_reflns_limit_l_max 37
_diffrn_reflns_limit_l_min -37
_diffrn_reflns_number 146926
_diffrn_reflns_theta_full 36.000
_diffrn_reflns_theta_max 36.316
_diffrn_reflns_theta_min 2.249
_diffrn_source 'micro-focus sealed X-ray tube'
_exptl_absorpt_coefficient_mu 0.184
_exptl_absorpt_correction_T_max 1.00000
_exptl_absorpt_correction_T_min 0.88054
_exptl_absorpt_correction_type multi-scan
_exptl_absorpt_process_details
;
(CrysAlisPro; Rigaku OD, 2023)
;
_exptl_crystal_colour colourless
_exptl_crystal_density_diffrn 1.371
_exptl_crystal_description prism
_exptl_crystal_F_000 1096
_exptl_crystal_size_max 0.15
_exptl_crystal_size_mid 0.05
_exptl_crystal_size_min 0.04
_refine_diff_density_max 0.452
_refine_diff_density_min -0.214
_refine_ls_abs_structure_details
;
Flack <i>x</i> determined using 4554 quotients
[(<i>I</i>^+^)-(<i>I</i>^-^)]/[(<i>I</i>^+^)+(<i>I</i>^-^)]
 (Parsons <i>et al.</i>,  2013)
;
_refine_ls_abs_structure_Flack 0.005(18)
_refine_ls_extinction_method none
_refine_ls_goodness_of_fit_ref 1.041
_refine_ls_hydrogen_treatment mixed
_refine_ls_matrix_type full
_refine_ls_number_parameters 334
_refine_ls_number_reflns 12241
_refine_ls_number_restraints 0
_refine_ls_restrained_S_all 1.041
_refine_ls_R_factor_all 0.0426
_refine_ls_R_factor_gt 0.0359
_refine_ls_shift/su_max 0.001
_refine_ls_shift/su_mean 0.000
_refine_ls_structure_factor_coef Fsqd
_refine_ls_weighting_details 'w=1/[\s^2^(Fo^2^)+(0.0589P)^2^+0.1217P] where P=(Fo^2^+2Fc^2^)/3'
_refine_ls_weighting_scheme calc
_refine_ls_wR_factor_gt 0.0911
_refine_ls_wR_factor_ref 0.0944
_reflns_number_gt 11008
_reflns_number_total 12241
_reflns_threshold_expression 'I > 2\s(I)'
_cod_data_source_file yz2056.cif
_cod_data_source_block 5d
_cod_original_cell_volume 2526.94(11)
_cod_database_code 2023194
_shelx_space_group_comment
;
The symmetry employed for this shelxl refinement is uniquely defined
by the following loop, which should always be used as a source of
symmetry information in preference to the above space-group names.
They are only intended as comments.
;
_shelx_estimated_absorpt_t_min 0.973
_shelx_estimated_absorpt_t_max 0.993

loop_
_space_group_symop_operation_xyz
'x, y, z'
'-x+1/2, -y, z+1/2'
'-x, y+1/2, -z+1/2'
'x+1/2, -y+1/2, -z'

loop_
_atom_site_type_symbol
_atom_site_label
_atom_site_fract_x
_atom_site_fract_y
_atom_site_fract_z
_atom_site_U_iso_or_equiv
_atom_site_adp_type
_atom_site_calc_flag
_atom_site_occupancy
_atom_site_disorder_assembly
_atom_site_disorder_group
C C1 0.37733(14) 0.22950(8) 0.76889(5) 0.01328(17) Uani d 1 . .
H H1 0.305633 0.178158 0.753244 0.016 Uiso calc 1 . .
C C2 0.41195(15) 0.21795(8) 0.83531(5) 0.01282(17) Uani d 1 . .
H H2 0.493689 0.266177 0.849975 0.015 Uiso calc 1 . .
C C3 0.23143(15) 0.22161(8) 0.86735(5) 0.01317(18) Uani d 1 . .
H H3 0.156478 0.168366 0.856960 0.016 Uiso calc 1 . .
C C4 0.13113(15) 0.30760(8) 0.85209(5) 0.01346(18) Uani d 1 . .
H H4 0.008781 0.307097 0.870508 0.016 Uiso calc 1 . .
C C5 0.11397(15) 0.31525(8) 0.78577(5) 0.01416(18) Uani d 1 . .
H H5 0.036989 0.265376 0.770766 0.017 Uiso calc 1 . .
C C6 0.03836(17) 0.40360(9) 0.76458(6) 0.0189(2) Uani d 1 . .
H H6A 0.114753 0.453639 0.778354 0.023 Uiso calc 1 . .
H H6B 0.034313 0.404954 0.721112 0.023 Uiso calc 1 . .
C C7 0.67169(18) 0.12911(9) 0.85531(6) 0.0180(2) Uani d 1 . .
C C8 0.7319(2) 0.03566(11) 0.86740(9) 0.0312(3) Uani d 1 . .
H H8A 0.712097 0.021643 0.908968 0.047 Uiso calc 1 . .
H H8B 0.860457 0.029971 0.858225 0.047 Uiso calc 1 . .
H H8C 0.662784 -0.005941 0.842957 0.047 Uiso calc 1 . .
C C9 0.15614(17) 0.17555(9) 0.96477(5) 0.0169(2) Uani d 1 . .
C C10 0.18293(19) 0.20008(11) 1.02776(6) 0.0230(3) Uani d 1 . .
H H10A 0.309037 0.216918 1.034168 0.034 Uiso calc 1 . .
H H10B 0.152722 0.148837 1.052697 0.034 Uiso calc 1 . .
H H10C 0.104629 0.250583 1.037745 0.034 Uiso calc 1 . .
C C11 0.18220(19) 0.41801(9) 0.92642(6) 0.0196(2) Uani d 1 . .
C C12 0.3059(2) 0.49047(10) 0.94601(7) 0.0233(3) Uani d 1 . .
H H12A 0.393763 0.466129 0.973886 0.035 Uiso calc 1 . .
H H12B 0.235980 0.537817 0.965146 0.035 Uiso calc 1 . .
H H12C 0.369274 0.515173 0.911908 0.035 Uiso calc 1 . .
C C13 -0.23441(18) 0.48185(9) 0.76781(7) 0.0205(2) Uani d 1 . .
C C14 -0.4220(2) 0.48191(11) 0.79243(9) 0.0291(3) Uani d 1 . .
H H14A -0.488383 0.430260 0.777176 0.044 Uiso calc 1 . .
H H14B -0.483761 0.537043 0.780799 0.044 Uiso calc 1 . .
H H14C -0.416446 0.478483 0.835394 0.044 Uiso calc 1 . .
C C15 0.56188(15) 0.20458(8) 0.65971(5) 0.01335(18) Uani d 1 . .
C C16 0.86849(16) 0.19725(10) 0.65229(5) 0.0178(2) Uani d 1 . .
C C21 0.36887(15) 0.16707(8) 0.57647(5) 0.01467(19) Uani d 1 . .
C C22 0.46087(17) 0.20570(9) 0.52958(5) 0.0180(2) Uani d 1 . .
H H22 0.544346 0.252735 0.536297 0.022 Uiso calc 1 . .
C C23 0.42959(18) 0.17486(10) 0.47281(6) 0.0199(2) Uani d 1 . .
H H23 0.494175 0.200657 0.441010 0.024 Uiso calc 1 . .
C C24 0.30585(18) 0.10711(9) 0.46155(6) 0.0187(2) Uani d 1 . .
C C25 0.21309(19) 0.06976(9) 0.50905(6) 0.0189(2) Uani d 1 . .
H H25 0.127528 0.023683 0.502248 0.023 Uiso calc 1 . .
C C26 0.24442(17) 0.09919(9) 0.56619(5) 0.0172(2) Uani d 1 . .
H H26 0.181007 0.072996 0.598105 0.021 Uiso calc 1 . .
C C27 0.2693(2) 0.07582(11) 0.39971(6) 0.0270(3) Uani d 1 . .
H H27A 0.262273 0.010429 0.399076 0.040 Uiso calc 1 . .
H H27B 0.367052 0.095674 0.373854 0.040 Uiso calc 1 . .
H H27C 0.154905 0.101027 0.386004 0.040 Uiso calc 1 . .
S S1 0.59555(4) 0.23470(2) 0.73362(2) 0.01528(6) Uani d 1 . .
O O1 0.28752(12) 0.31129(6) 0.75797(4) 0.01475(15) Uani d 1 . .
O O2 0.48923(13) 0.13189(6) 0.84644(4) 0.01579(16) Uani d 1 . .
O O3 0.26992(13) 0.22212(7) 0.92918(4) 0.01660(16) Uani d 1 . .
O O4 0.23358(13) 0.38279(6) 0.87373(4) 0.01566(15) Uani d 1 . .
O O6 -0.14014(13) 0.41145(7) 0.78837(5) 0.02144(19) Uani d 1 . .
O O7 0.76619(13) 0.19386(7) 0.85272(5) 0.02141(18) Uani d 1 . .
O O8 0.04661(18) 0.12360(9) 0.94637(5) 0.0309(3) Uani d 1 . .
O O9 0.05355(18) 0.39191(9) 0.95381(6) 0.0328(3) Uani d 1 . .
O O10 -0.17235(17) 0.53562(8) 0.73421(6) 0.0301(2) Uani d 1 . .
N N1 0.39889(14) 0.19629(8) 0.63591(4) 0.01517(17) Uani d 1 . .
H H01 0.305(3) 0.1970(15) 0.6584(10) 0.029(6) Uiso d 1 . .
N N2 0.70777(13) 0.19005(8) 0.62801(4) 0.01625(18) Uani d 1 . .
N N3 1.01735(16) 0.20315(10) 0.66804(5) 0.0245(2) Uani d 1 . .

loop_
_atom_site_aniso_label
_atom_site_aniso_U_11
_atom_site_aniso_U_22
_atom_site_aniso_U_33
_atom_site_aniso_U_12
_atom_site_aniso_U_13
_atom_site_aniso_U_23
C1 0.0109(4) 0.0161(4) 0.0128(4) -0.0002(4) 0.0009(3) -0.0013(4)
C2 0.0108(4) 0.0145(4) 0.0132(4) 0.0007(4) 0.0006(3) -0.0012(3)
C3 0.0123(4) 0.0162(4) 0.0110(4) -0.0013(4) 0.0008(3) -0.0013(3)
C4 0.0103(4) 0.0152(4) 0.0149(4) -0.0012(4) 0.0003(3) -0.0023(4)
C5 0.0102(4) 0.0172(5) 0.0152(4) 0.0003(4) -0.0001(3) -0.0001(4)
C6 0.0130(4) 0.0207(5) 0.0230(5) 0.0028(4) 0.0003(4) 0.0035(4)
C7 0.0148(5) 0.0223(5) 0.0169(5) 0.0034(4) -0.0025(4) -0.0026(4)
C8 0.0245(7) 0.0224(6) 0.0467(9) 0.0083(5) -0.0109(7) -0.0037(6)
C9 0.0153(5) 0.0220(5) 0.0133(4) 0.0021(4) 0.0016(4) 0.0027(4)
C10 0.0184(5) 0.0375(7) 0.0130(5) 0.0025(5) 0.0009(4) 0.0004(5)
C11 0.0195(5) 0.0181(5) 0.0211(5) -0.0003(4) 0.0019(4) -0.0057(4)
C12 0.0276(7) 0.0195(5) 0.0228(6) -0.0037(5) -0.0036(5) -0.0041(5)
C13 0.0165(5) 0.0168(5) 0.0282(6) 0.0029(4) -0.0050(5) -0.0048(5)
C14 0.0158(6) 0.0227(6) 0.0487(9) 0.0024(5) 0.0002(6) -0.0061(6)
C15 0.0099(4) 0.0174(5) 0.0128(4) -0.0002(4) 0.0001(3) -0.0003(3)
C16 0.0121(4) 0.0289(6) 0.0124(4) 0.0008(4) 0.0012(3) -0.0034(4)
C21 0.0106(4) 0.0196(5) 0.0138(4) 0.0006(4) -0.0013(3) -0.0003(4)
C22 0.0145(5) 0.0241(6) 0.0156(5) -0.0041(4) -0.0028(4) 0.0031(4)
C23 0.0173(5) 0.0288(6) 0.0137(5) -0.0015(5) -0.0017(4) 0.0032(4)
C24 0.0171(5) 0.0236(6) 0.0155(5) 0.0031(4) -0.0026(4) -0.0020(4)
C25 0.0171(5) 0.0208(5) 0.0188(5) -0.0012(4) -0.0020(4) -0.0027(4)
C26 0.0132(5) 0.0210(5) 0.0174(5) -0.0013(4) -0.0004(4) -0.0004(4)
C27 0.0308(7) 0.0326(7) 0.0174(5) -0.0001(6) -0.0041(5) -0.0041(5)
S1 0.01011(10) 0.02345(13) 0.01230(10) -0.00192(10) 0.00084(8) -0.00367(9)
O1 0.0119(3) 0.0170(4) 0.0154(4) 0.0007(3) 0.0011(3) 0.0014(3)
O2 0.0130(3) 0.0162(4) 0.0182(4) 0.0012(3) -0.0017(3) -0.0005(3)
O3 0.0152(4) 0.0242(4) 0.0103(3) -0.0030(3) 0.0004(3) -0.0004(3)
O4 0.0142(4) 0.0162(4) 0.0167(4) -0.0021(3) 0.0004(3) -0.0034(3)
O6 0.0133(4) 0.0204(4) 0.0305(5) 0.0035(3) 0.0006(4) 0.0043(4)
O7 0.0153(4) 0.0260(5) 0.0230(4) -0.0010(4) -0.0028(3) -0.0015(4)
O8 0.0343(6) 0.0393(6) 0.0191(4) -0.0193(5) 0.0004(4) 0.0046(4)
O9 0.0288(6) 0.0349(6) 0.0347(6) -0.0088(5) 0.0156(5) -0.0162(5)
O10 0.0291(5) 0.0246(5) 0.0366(6) 0.0077(4) 0.0004(5) 0.0068(5)
N1 0.0094(4) 0.0226(5) 0.0135(4) -0.0004(4) -0.0010(3) -0.0016(3)
N2 0.0094(4) 0.0266(5) 0.0128(4) 0.0009(4) -0.0001(3) -0.0033(4)
N3 0.0118(4) 0.0434(7) 0.0184(5) 0.0005(5) 0.0003(3) -0.0045(5)

loop_
_atom_type_symbol
_atom_type_description
_atom_type_scat_dispersion_real
_atom_type_scat_dispersion_imag
_atom_type_scat_source
C C 0.0033 0.0016 'International Tables Vol C Tables 4.2.6.8 and 6.1.1.4'
H H 0.0000 0.0000 'International Tables Vol C Tables 4.2.6.8 and 6.1.1.4'
N N 0.0061 0.0033 'International Tables Vol C Tables 4.2.6.8 and 6.1.1.4'
O O 0.0106 0.0060 'International Tables Vol C Tables 4.2.6.8 and 6.1.1.4'
S S 0.1246 0.1234 'International Tables Vol C Tables 4.2.6.8 and 6.1.1.4'

loop_
_geom_angle_atom_site_label_1
_geom_angle_atom_site_label_2
_geom_angle_atom_site_label_3
_geom_angle_site_symmetry_1
_geom_angle_site_symmetry_3
_geom_angle
_geom_angle_publ_flag
O1 C1 C2 . . 110.32(9) ?
O1 C1 S1 . . 107.84(8) ?
C2 C1 S1 . . 106.88(7) ?
O1 C1 H1 . . 110.6 ?
C2 C1 H1 . . 110.6 ?
S1 C1 H1 . . 110.6 ?
O2 C2 C3 . . 107.41(9) ?
O2 C2 C1 . . 109.91(9) ?
C3 C2 C1 . . 108.53(9) ?
O2 C2 H2 . . 110.3 ?
C3 C2 H2 . . 110.3 ?
C1 C2 H2 . . 110.3 ?
O3 C3 C2 . . 107.09(9) ?
O3 C3 C4 . . 108.39(9) ?
C2 C3 C4 . . 110.46(9) ?
O3 C3 H3 . . 110.3 ?
C2 C3 H3 . . 110.3 ?
C4 C3 H3 . . 110.3 ?
O4 C4 C5 . . 108.92(10) ?
O4 C4 C3 . . 108.81(9) ?
C5 C4 C3 . . 109.29(9) ?
O4 C4 H4 . . 109.9 ?
C5 C4 H4 . . 109.9 ?
C3 C4 H4 . . 109.9 ?
O1 C5 C6 . . 103.17(10) ?
O1 C5 C4 . . 111.07(9) ?
C6 C5 C4 . . 114.40(10) ?
O1 C5 H5 . . 109.3 ?
C6 C5 H5 . . 109.3 ?
C4 C5 H5 . . 109.3 ?
O6 C6 C5 . . 107.04(10) ?
O6 C6 H6A . . 110.3 ?
C5 C6 H6A . . 110.3 ?
O6 C6 H6B . . 110.3 ?
C5 C6 H6B . . 110.3 ?
H6A C6 H6B . . 108.6 ?
O7 C7 O2 . . 123.16(13) ?
O7 C7 C8 . . 126.25(13) ?
O2 C7 C8 . . 110.58(12) ?
C7 C8 H8A . . 109.5 ?
C7 C8 H8B . . 109.5 ?
H8A C8 H8B . . 109.5 ?
C7 C8 H8C . . 109.5 ?
H8A C8 H8C . . 109.5 ?
H8B C8 H8C . . 109.5 ?
O8 C9 O3 . . 122.95(12) ?
O8 C9 C10 . . 125.76(13) ?
O3 C9 C10 . . 111.26(12) ?
C9 C10 H10A . . 109.5 ?
C9 C10 H10B . . 109.5 ?
H10A C10 H10B . . 109.5 ?
C9 C10 H10C . . 109.5 ?
H10A C10 H10C . . 109.5 ?
H10B C10 H10C . . 109.5 ?
O9 C11 O4 . . 123.42(13) ?
O9 C11 C12 . . 124.70(13) ?
O4 C11 C12 . . 111.86(12) ?
C11 C12 H12A . . 109.5 ?
C11 C12 H12B . . 109.5 ?
H12A C12 H12B . . 109.5 ?
C11 C12 H12C . . 109.5 ?
H12A C12 H12C . . 109.5 ?
H12B C12 H12C . . 109.5 ?
O10 C13 O6 . . 123.03(13) ?
O10 C13 C14 . . 126.35(13) ?
O6 C13 C14 . . 110.62(13) ?
C13 C14 H14A . . 109.5 ?
C13 C14 H14B . . 109.5 ?
H14A C14 H14B . . 109.5 ?
C13 C14 H14C . . 109.5 ?
H14A C14 H14C . . 109.5 ?
H14B C14 H14C . . 109.5 ?
N2 C15 N1 . . 120.52(10) ?
N2 C15 S1 . . 116.65(9) ?
N1 C15 S1 . . 122.82(9) ?
N3 C16 N2 . . 173.13(13) ?
C22 C21 C26 . . 119.94(11) ?
C22 C21 N1 . . 121.23(11) ?
C26 C21 N1 . . 118.83(11) ?
C23 C22 C21 . . 119.49(12) ?
C23 C22 H22 . . 120.3 ?
C21 C22 H22 . . 120.3 ?
C22 C23 C24 . . 121.51(12) ?
C22 C23 H23 . . 119.2 ?
C24 C23 H23 . . 119.2 ?
C23 C24 C25 . . 118.27(11) ?
C23 C24 C27 . . 121.11(13) ?
C25 C24 C27 . . 120.61(13) ?
C26 C25 C24 . . 120.90(12) ?
C26 C25 H25 . . 119.6 ?
C24 C25 H25 . . 119.6 ?
C25 C26 C21 . . 119.88(12) ?
C25 C26 H26 . . 120.1 ?
C21 C26 H26 . . 120.1 ?
C24 C27 H27A . . 109.5 ?
C24 C27 H27B . . 109.5 ?
H27A C27 H27B . . 109.5 ?
C24 C27 H27C . . 109.5 ?
H27A C27 H27C . . 109.5 ?
H27B C27 H27C . . 109.5 ?
C15 S1 C1 . . 106.62(5) y
C1 O1 C5 . . 112.36(9) ?
C7 O2 C2 . . 116.69(10) ?
C9 O3 C3 . . 117.18(10) ?
C11 O4 C4 . . 116.97(10) ?
C13 O6 C6 . . 114.31(11) ?
C15 N1 C21 . . 123.47(10) ?
C15 N1 H01 . . 119.4(15) ?
C21 N1 H01 . . 115.8(16) ?
C16 N2 C15 . . 119.97(10) ?

loop_
_geom_bond_atom_site_label_1
_geom_bond_atom_site_label_2
_geom_bond_site_symmetry_2
_geom_bond_distance
_geom_bond_publ_flag
C1 O1 . 1.4155(15) ?
C1 C2 . 1.5431(16) ?
C1 S1 . 1.8090(11) y
C1 H1 . 1.0000 ?
C2 O2 . 1.4322(15) ?
C2 C3 . 1.5261(16) ?
C2 H2 . 1.0000 ?
C3 O3 . 1.4359(14) ?
C3 C4 . 1.5265(17) ?
C3 H3 . 1.0000 ?
C4 O4 . 1.4443(14) ?
C4 C5 . 1.5190(16) ?
C4 H4 . 1.0000 ?
C5 O1 . 1.4361(14) ?
C5 C6 . 1.5150(17) ?
C5 H5 . 1.0000 ?
C6 O6 . 1.4356(16) ?
C6 H6A . 0.9900 ?
C6 H6B . 0.9900 ?
C7 O7 . 1.1975(18) ?
C7 O2 . 1.3695(16) ?
C7 C8 . 1.494(2) ?
C8 H8A . 0.9800 ?
C8 H8B . 0.9800 ?
C8 H8C . 0.9800 ?
C9 O8 . 1.2000(18) ?
C9 O3 . 1.3617(15) ?
C9 C10 . 1.4930(18) ?
C10 H10A . 0.9800 ?
C10 H10B . 0.9800 ?
C10 H10C . 0.9800 ?
C11 O9 . 1.2052(18) ?
C11 O4 . 1.3642(16) ?
C11 C12 . 1.489(2) ?
C12 H12A . 0.9800 ?
C12 H12B . 0.9800 ?
C12 H12C . 0.9800 ?
C13 O10 . 1.2016(19) ?
C13 O6 . 1.3484(16) ?
C13 C14 . 1.501(2) ?
C14 H14A . 0.9800 ?
C14 H14B . 0.9800 ?
C14 H14C . 0.9800 ?
C15 N2 . 1.3190(15) y
C15 N1 . 1.3311(15) y
C15 S1 . 1.7593(12) y
C16 N3 . 1.1647(16) ?
C16 N2 . 1.3188(16) y
C21 C22 . 1.3924(17) ?
C21 C26 . 1.3927(17) ?
C21 N1 . 1.4388(16) y
C22 C23 . 1.3913(18) ?
C22 H22 . 0.9500 ?
C23 C24 . 1.3917(19) ?
C23 H23 . 0.9500 ?
C24 C25 . 1.3980(19) ?
C24 C27 . 1.5078(19) ?
C25 C26 . 1.3925(18) ?
C25 H25 . 0.9500 ?
C26 H26 . 0.9500 ?
C27 H27A . 0.9800 ?
C27 H27B . 0.9800 ?
C27 H27C . 0.9800 ?
N1 H01 . 0.87(2) ?

loop_
_geom_hbond_atom_site_label_D
_geom_hbond_atom_site_label_H
_geom_hbond_atom_site_label_A
_geom_hbond_site_symmetry_A
_geom_hbond_distance_DH
_geom_hbond_distance_HA
_geom_hbond_distance_DA
_geom_hbond_angle_DHA
_geom_hbond_publ_flag
N1 H01 N3 1_455 0.87(2) 2.15(2) 2.9259(16) 150(2) yes
C14 H14A O1 1_455 0.98 2.47 3.4320(18) 165.3 yes
C4 H4 O7 1_455 1.00 2.51 3.1985(15) 126.1 yes
C5 H5 N3 1_455 1.00 2.52 3.2414(17) 128.7 yes
C1 H1 O10 3_546 1.00 2.37 3.2765(16) 150.6 yes
C25 H25 O9 3_546 0.95 2.59 3.4223(19) 146.9 yes
C10 H10A O9 4_557 0.98 2.45 3.1038(19) 123.5 yes
C10 H10C O3 4_457 0.98 2.63 3.4217(17) 138.3 yes
C12 H12A O8 4_557 0.98 2.53 3.4790(19) 164.0 yes

loop_
_geom_torsion_atom_site_label_1
_geom_torsion_atom_site_label_2
_geom_torsion_atom_site_label_3
_geom_torsion_atom_site_label_4
_geom_torsion_site_symmetry_1
_geom_torsion_site_symmetry_2
_geom_torsion_site_symmetry_3
_geom_torsion_site_symmetry_4
_geom_torsion
_geom_torsion_publ_flag
O1 C1 C2 O2 . . . . 175.24(9) ?
S1 C1 C2 O2 . . . . -67.78(10) ?
O1 C1 C2 C3 . . . . 58.03(12) ?
S1 C1 C2 C3 . . . . 175.02(7) ?
O2 C2 C3 O3 . . . . 68.38(11) ?
C1 C2 C3 O3 . . . . -172.83(9) ?
O2 C2 C3 C4 . . . . -173.79(9) ?
C1 C2 C3 C4 . . . . -55.00(12) ?
O3 C3 C4 O4 . . . . 52.67(12) ?
C2 C3 C4 O4 . . . . -64.35(11) ?
O3 C3 C4 C5 . . . . 171.50(9) ?
C2 C3 C4 C5 . . . . 54.47(12) ?
O4 C4 C5 O1 . . . . 62.60(12) ?
C3 C4 C5 O1 . . . . -56.15(12) ?
O4 C4 C5 C6 . . . . -53.69(12) ?
C3 C4 C5 C6 . . . . -172.44(10) ?
O1 C5 C6 O6 . . . . 177.48(10) ?
C4 C5 C6 O6 . . . . -61.75(13) y
C26 C21 C22 C23 . . . . -1.10(19) ?
N1 C21 C22 C23 . . . . 179.26(12) ?
C21 C22 C23 C24 . . . . 1.1(2) ?
C22 C23 C24 C25 . . . . -0.4(2) ?
C22 C23 C24 C27 . . . . 178.37(13) ?
C23 C24 C25 C26 . . . . -0.4(2) ?
C27 C24 C25 C26 . . . . -179.13(13) ?
C24 C25 C26 C21 . . . . 0.4(2) ?
C22 C21 C26 C25 . . . . 0.37(19) ?
N1 C21 C26 C25 . . . . -179.98(12) ?
N2 C15 S1 C1 . . . . -169.48(10) ?
N1 C15 S1 C1 . . . . 10.44(12) y
O1 C1 S1 C15 . . . . -83.66(8) y
C2 C1 S1 C15 . . . . 157.73(8) ?
C2 C1 O1 C5 . . . . -61.80(12) ?
S1 C1 O1 C5 . . . . -178.19(7) y
C6 C5 O1 C1 . . . . -175.80(10) ?
C4 C5 O1 C1 . . . . 61.19(12) ?
O7 C7 O2 C2 . . . . -1.84(18) y
C8 C7 O2 C2 . . . . 178.96(12) ?
C3 C2 O2 C7 . . . . -141.16(10) ?
C1 C2 O2 C7 . . . . 100.94(12) y
O8 C9 O3 C3 . . . . 12.60(19) y
C10 C9 O3 C3 . . . . -165.63(11) ?
C2 C3 O3 C9 . . . . -142.63(10) y
C4 C3 O3 C9 . . . . 98.19(12) ?
O9 C11 O4 C4 . . . . -3.0(2) y
C12 C11 O4 C4 . . . . 175.80(11) ?
C5 C4 O4 C11 . . . . 143.06(11) ?
C3 C4 O4 C11 . . . . -97.88(12) y
O10 C13 O6 C6 . . . . -2.8(2) y
C14 C13 O6 C6 . . . . 176.91(12) ?
C5 C6 O6 C13 . . . . -172.45(11) y
N2 C15 N1 C21 . . . . 3.38(19) ?
S1 C15 N1 C21 . . . . -176.54(9) y
C22 C21 N1 C15 . . . . -50.03(18) y
C26 C21 N1 C15 . . . . 130.33(13) ?
N1 C15 N2 C16 . . . . -179.05(13) ?
S1 C15 N2 C16 . . . . 0.87(17) y
